data_7236406
loop_
_publ_author_name
'Kommu, Nagarjuna'
'Balaraju, M.'
'Ghule, Vikas D.'
'Sahoo, Akhila K.'

_publ_section_title
;
 Synthetic manifestation of nitro substituted tetrazole-N-(hetero)aryl
 derivatives and energetic studies
;
_journal_issue 16
_journal_name_full 'Journal of Materials Chemistry A'
_journal_page_first 7366
_journal_paper_doi 10.1039/C6TA10621H
_journal_volume 5
_journal_year 2017
_chemical_formula_sum 'C7 H4 N8 O6'
_chemical_formula_weight 296.18
_space_group_IT_number 14
_space_group_name_Hall '-P 2ybc'
_space_group_name_H-M_alt 'P 1 21/c 1'
_symmetry_cell_setting monoclinic
_symmetry_space_group_name_Hall '-P 2ybc'
_symmetry_space_group_name_H-M 'P 1 21/c 1'
_atom_sites_solution_hydrogens geom
_atom_sites_solution_primary direct
_atom_sites_solution_secondary difmap
_audit_creation_method SHELXL-97
_audit_update_record
;
2016-11-07 deposited with the CCDC.
2017-03-16 downloaded from the CCDC.
;
_cell_angle_alpha 90.00
_cell_angle_beta 98.730(2)
_cell_angle_gamma 90.00
_cell_formula_units_Z 4
_cell_length_a 7.9223(5)
_cell_length_b 18.5920(11)
_cell_length_c 7.5610(6)
_cell_measurement_reflns_used 2530
_cell_measurement_temperature 293(2)
_cell_measurement_theta_max 27.52
_cell_measurement_theta_min 0.990
_cell_volume 1100.77(13)
_computing_structure_refinement 'SHELXL-97 (Sheldrick, 1997)'
_computing_structure_solution 'SHELXS-97 (Sheldrick, 1990)'
_diffrn_ambient_temperature 293(2)
_diffrn_measured_fraction_theta_full 0.990
_diffrn_measured_fraction_theta_max 0.990
_diffrn_measurement_device_type 'Bruker APEX-II CCD'
_diffrn_radiation_monochromator graphite
_diffrn_radiation_source 'fine-focus sealed tube'
_diffrn_radiation_type MoK\a
_diffrn_radiation_wavelength 0.71073
_diffrn_reflns_av_R_equivalents 0.0263
_diffrn_reflns_av_sigmaI/netI 0.0280
_diffrn_reflns_limit_h_max 10
_diffrn_reflns_limit_h_min -8
_diffrn_reflns_limit_k_max 24
_diffrn_reflns_limit_k_min -23
_diffrn_reflns_limit_l_max 9
_diffrn_reflns_limit_l_min -9
_diffrn_reflns_number 8239
_diffrn_reflns_theta_full 27.52
_diffrn_reflns_theta_max 27.52
_diffrn_reflns_theta_min 2.60
_exptl_absorpt_coefficient_mu 0.158
_exptl_absorpt_correction_T_max 1.000
_exptl_absorpt_correction_T_min 0.917
_exptl_absorpt_correction_type empirical
_exptl_absorpt_process_details Sadabs
_exptl_crystal_colour red
_exptl_crystal_density_diffrn 1.787
_exptl_crystal_density_method 'not measured'
_exptl_crystal_description round
_exptl_crystal_F_000 600
_exptl_crystal_size_max 0.2
_exptl_crystal_size_mid 0.1
_exptl_crystal_size_min 0.05
_refine_diff_density_max 0.401
_refine_diff_density_min -0.363
_refine_diff_density_rms 0.049
_refine_ls_extinction_method none
_refine_ls_goodness_of_fit_ref 1.064
_refine_ls_hydrogen_treatment mixed
_refine_ls_matrix_type full
_refine_ls_number_parameters 191
_refine_ls_number_reflns 2505
_refine_ls_number_restraints 0
_refine_ls_restrained_S_all 1.064
_refine_ls_R_factor_all 0.0616
_refine_ls_R_factor_gt 0.0489
_refine_ls_shift/su_max 0.000
_refine_ls_shift/su_mean 0.000
_refine_ls_structure_factor_coef Fsqd
_refine_ls_weighting_details 'calc w=1/[\s^2^(Fo^2^)+(0.0508P)^2^+0.6561P] where P=(Fo^2^+2Fc^2^)/3'
_refine_ls_weighting_scheme calc
_refine_ls_wR_factor_gt 0.1164
_refine_ls_wR_factor_ref 0.1229
_reflns_number_gt 2029
_reflns_number_total 2505
_reflns_threshold_expression >2sigma(I)
_cod_data_source_file c6ta10621h2.cif
_cod_data_source_block aks8vr_a
_cod_depositor_comments
;
The following automatic conversions were performed:

data item '_symmetry_cell_setting' value 'Monoclinic' was changed to
'monoclinic' in accordance with the
/home/saulius/struct/COD-crude-data/automatic-downloads/DataCite-retrospective/RSC/depositions/lib/dictionaries/cif_core.dic
dictionary named 'cif_core.dic' version 2.4.2 last updated on
2011-04-26.

Automatic conversion script
Id: cif_fix_values 6909 2019-04-08 15:41:33Z antanas 
;
_cod_original_sg_symbol_H-M P21/c
_cod_database_code 7236406

loop_
_symmetry_equiv_pos_as_xyz
'x, y, z'
'-x, y+1/2, -z+1/2'
'-x, -y, -z'
'x, -y-1/2, z-1/2'

loop_
_atom_site_label
_atom_site_type_symbol
_atom_site_fract_x
_atom_site_fract_y
_atom_site_fract_z
_atom_site_U_iso_or_equiv
_atom_site_adp_type
_atom_site_occupancy
_atom_site_symmetry_multiplicity
_atom_site_calc_flag
_atom_site_refinement_flags
O001 O 0.8044(2) 0.76708(8) 0.7882(2) 0.0531(5) Uani 1 1 d .
N002 N 0.90462(19) 0.65581(8) 0.8009(2) 0.0308(5) Uani 0.987(6) 1 d P
H002 H 0.9770 0.6249 0.8518 0.037 Uiso 0.987(6) 1 calc PR
O003 O 0.4156(2) 0.71802(9) 0.7938(2) 0.0549(5) Uani 1 1 d .
N004 N 0.39728(18) 0.57986(8) 0.2270(2) 0.0275(3) Uani 1 1 d .
O005 O 0.6130(2) 0.66174(10) 0.96854(19) 0.0541(5) Uani 1 1 d .
O006 O 1.0354(2) 0.74124(9) 0.9686(2) 0.0603(5) Uani 1 1 d .
N007 N 0.9144(2) 0.72549(9) 0.8543(2) 0.0380(4) Uani 1 1 d .
N008 N 0.5408(2) 0.67930(9) 0.8210(2) 0.0357(4) Uani 1 1 d .
N009 N 0.1943(2) 0.58621(9) 0.0050(2) 0.0396(4) Uani 1 1 d .
N00A N 0.9927(2) 0.58463(9) 0.4884(2) 0.0339(4) Uani 1 1 d .
O00B O 1.09926(19) 0.57799(11) 0.6177(2) 0.0647(6) Uani 1 1 d .
C00C C 0.7766(2) 0.63417(9) 0.6630(2) 0.0241(4) Uani 1 1 d .
C00D C 0.5253(2) 0.59631(9) 0.3761(2) 0.0253(4) Uani 1 1 d .
C00E C 0.8146(2) 0.59854(9) 0.5115(2) 0.0248(4) Uani 1 1 d .
C00F C 0.6031(2) 0.64854(9) 0.6633(2) 0.0259(4) Uani 1 1 d .
C00G C 0.6927(2) 0.57882(9) 0.3688(2) 0.0261(4) Uani 1 1 d .
H00G H 0.7231 0.5545 0.2709 0.031 Uiso 1 1 calc R
C00H C 0.4788(2) 0.63160(9) 0.5217(2) 0.0283(4) Uani 1 1 d .
H00H H 0.3653 0.6437 0.5243 0.034 Uiso 1 1 calc R
O00I O 1.0243(2) 0.57847(13) 0.3392(2) 0.0745(6) Uani 1 1 d .
N00J N 0.3760(2) 0.51334(10) 0.1576(3) 0.0483(5) Uani 1 1 d .
N00K N 0.2532(3) 0.51813(10) 0.0244(3) 0.0526(5) Uani 1 1 d .
C00L C 0.2850(2) 0.62303(11) 0.1309(3) 0.0363(4) Uani 1 1 d .
H00L H 0.2732 0.6720 0.1509 0.044 Uiso 1 1 calc R

loop_
_atom_site_aniso_label
_atom_site_aniso_U_11
_atom_site_aniso_U_22
_atom_site_aniso_U_33
_atom_site_aniso_U_23
_atom_site_aniso_U_13
_atom_site_aniso_U_12
O001 0.0550(9) 0.0318(7) 0.0650(11) -0.0093(7) -0.0147(8) 0.0105(7)
N002 0.0294(9) 0.0283(8) 0.0299(9) -0.0062(6) -0.0107(6) 0.0051(6)
O003 0.0493(9) 0.0648(11) 0.0523(10) -0.0098(8) 0.0128(8) 0.0223(8)
N004 0.0246(7) 0.0312(7) 0.0245(8) -0.0010(6) -0.0036(6) -0.0038(6)
O005 0.0530(9) 0.0853(12) 0.0231(8) -0.0058(7) 0.0026(7) 0.0060(8)
O006 0.0525(10) 0.0538(10) 0.0638(12) -0.0244(8) -0.0256(8) -0.0013(8)
N007 0.0363(9) 0.0344(8) 0.0392(10) -0.0098(7) -0.0070(7) 0.0016(7)
N008 0.0340(8) 0.0445(9) 0.0288(9) -0.0069(7) 0.0056(7) 0.0014(7)
N009 0.0357(9) 0.0467(10) 0.0318(9) -0.0028(7) -0.0100(7) -0.0016(7)
N00A 0.0254(8) 0.0398(9) 0.0356(9) -0.0039(7) 0.0019(7) 0.0004(6)
O00B 0.0308(8) 0.1093(16) 0.0498(10) -0.0125(10) -0.0075(7) 0.0217(9)
C00C 0.0244(8) 0.0234(8) 0.0222(8) 0.0005(6) -0.0036(6) 0.0004(6)
C00D 0.0232(8) 0.0274(8) 0.0228(9) 0.0014(6) -0.0046(6) -0.0030(6)
C00E 0.0208(8) 0.0254(8) 0.0276(9) 0.0012(6) 0.0016(7) 0.0009(6)
C00F 0.0285(9) 0.0283(8) 0.0205(9) -0.0015(6) 0.0021(7) -0.0001(7)
C00G 0.0279(8) 0.0269(8) 0.0226(9) -0.0028(6) 0.0010(7) -0.0009(6)
C00H 0.0212(8) 0.0353(9) 0.0274(9) 0.0006(7) 0.0007(7) 0.0003(7)
O00I 0.0387(9) 0.140(2) 0.0484(11) -0.0172(11) 0.0171(8) 0.0053(10)
N00J 0.0516(11) 0.0378(9) 0.0477(11) -0.0129(8) -0.0179(9) 0.0018(8)
N00K 0.0532(11) 0.0494(11) 0.0466(12) -0.0154(9) -0.0198(9) 0.0026(9)
C00L 0.0328(10) 0.0384(10) 0.0334(11) 0.0007(8) -0.0089(8) -0.0014(8)

loop_
_atom_type_symbol
_atom_type_description
_atom_type_scat_dispersion_real
_atom_type_scat_dispersion_imag
_atom_type_scat_source
C C 0.0033 0.0016 'International Tables Vol C Tables 4.2.6.8 and 6.1.1.4'
H H 0.0000 0.0000 'International Tables Vol C Tables 4.2.6.8 and 6.1.1.4'
N N 0.0061 0.0033 'International Tables Vol C Tables 4.2.6.8 and 6.1.1.4'
O O 0.0106 0.0060 'International Tables Vol C Tables 4.2.6.8 and 6.1.1.4'

loop_
_geom_angle_atom_site_label_1
_geom_angle_atom_site_label_2
_geom_angle_atom_site_label_3
_geom_angle
N007 N002 C00C 119.96(14)
N007 N002 H002 120.0
C00C N002 H002 120.0
C00L N004 N00J 107.94(15)
C00L N004 C00D 129.59(15)
N00J N004 C00D 122.46(15)
O001 N007 O006 125.05(17)
O001 N007 N002 118.72(15)
O006 N007 N002 116.23(16)
O003 N008 O005 124.75(17)
O003 N008 C00F 117.21(16)
O005 N008 C00F 117.95(16)
C00L N009 N00K 105.74(16)
O00B N00A O00I 122.51(18)
O00B N00A C00E 119.44(16)
O00I N00A C00E 118.02(16)
C00E C00C N002 121.77(15)
C00E C00C C00F 115.21(15)
N002 C00C C00F 122.98(15)
C00G C00D C00H 121.38(15)
C00G C00D N004 119.40(16)
C00H C00D N004 119.18(15)
C00G C00E C00C 123.64(15)
C00G C00E N00A 115.44(15)
C00C C00E N00A 120.75(15)
C00H C00F C00C 122.79(16)
C00H C00F N008 115.49(15)
C00C C00F N008 121.63(15)
C00D C00G C00E 118.00(16)
C00D C00G H00G 121.0
C00E C00G H00G 121.0
C00F C00H C00D 118.92(16)
C00F C00H H00H 120.5
C00D C00H H00H 120.5
N00K N00J N004 106.02(16)
N00J N00K N009 110.88(16)
N009 C00L N004 109.43(18)
N009 C00L H00L 125.3
N004 C00L H00L 125.3

loop_
_geom_bond_atom_site_label_1
_geom_bond_atom_site_label_2
_geom_bond_distance
O001 N007 1.215(2)
N002 N007 1.356(2)
N002 C00C 1.399(2)
N002 H002 0.8600
O003 N008 1.217(2)
N004 C00L 1.329(2)
N004 N00J 1.344(2)
N004 C00D 1.430(2)
O005 N008 1.219(2)
O006 N007 1.225(2)
N008 C00F 1.473(2)
N009 C00L 1.298(2)
N009 N00K 1.349(2)
N00A O00B 1.197(2)
N00A O00I 1.198(2)
N00A C00E 1.471(2)
C00C C00E 1.395(2)
C00C C00F 1.401(2)
C00D C00G 1.375(2)
C00D C00H 1.379(2)
C00E C00G 1.384(2)
C00F C00H 1.376(2)
C00G H00G 0.9300
C00H H00H 0.9300
N00J N00K 1.292(2)
C00L H00L 0.9300
